data_2225583
loop_
_publ_author_name
'Ye, Su-Fang'
'Zhang, Bi-Song'

_publ_section_title
;
 Tris(1,10-phenanthroline-\k^2^<i>N</i>,<i>N</i>')zinc(II)
 bis(4-bromobenzoate) 6.5-hydrate
;
_journal_coeditor_code HY2291
_journal_issue 4
_journal_name_full 'Acta Crystallographica Section E'
_journal_page_first m474
_journal_paper_doi 10.1107/S1600536810010561
_journal_volume 66
_journal_year 2010
_chemical_formula_iupac '[Zn (C12 H8 N2)3] (C7 H4 Br O2)2, 6.5H2 O'
_chemical_formula_moiety 'C36 H24 N6 Zn 2+, 2(C7 H4 Br O2 -), 6.5(H2 O)'
_chemical_formula_sum 'C50 H45 Br2 N6 O10.5 Zn'
_chemical_formula_weight 1123.11
_chemical_name_systematic
;
Tris(1,10-phenanthroline-\k^2^<i>N</i>,<i>N</i>')zinc(II) bis(4-bromobenzoate)
6.5-hydrate
;
_space_group_IT_number 2
_symmetry_cell_setting triclinic
_symmetry_space_group_name_Hall '-P 1'
_symmetry_space_group_name_H-M 'P -1'
_atom_sites_solution_hydrogens geom
_atom_sites_solution_primary direct
_atom_sites_solution_secondary difmap
_audit_creation_method SHELXL-97
_cell_angle_alpha 108.68(3)
_cell_angle_beta 107.13(3)
_cell_angle_gamma 105.11(3)
_cell_formula_units_Z 2
_cell_length_a 13.098(3)
_cell_length_b 14.240(3)
_cell_length_c 16.281(3)
_cell_measurement_reflns_used 13525
_cell_measurement_temperature 290(2)
_cell_measurement_theta_max 25.00
_cell_measurement_theta_min 3.06
_cell_volume 2528.9(15)
_computing_cell_refinement 'PROCESS-AUTO (Rigaku, 1998)'
_computing_data_collection 'PROCESS-AUTO (Rigaku, 1998)'
_computing_data_reduction 'PROCESS-AUTO (Rigaku, 1998)'
_computing_molecular_graphics 'SHELXTL (Sheldrick, 2008)'
_computing_publication_material 'SHELXTL (Sheldrick, 2008)'
_computing_structure_refinement 'SHELXL97 (Sheldrick, 2008)'
_computing_structure_solution 'SHELXS97 (Sheldrick, 2008)'
_diffrn_ambient_temperature 290(2)
_diffrn_measured_fraction_theta_full 0.986
_diffrn_measured_fraction_theta_max 0.986
_diffrn_measurement_device_type 'Rigaku R-AXIS RAPID'
_diffrn_measurement_method '\w scans'
_diffrn_radiation_monochromator graphite
_diffrn_radiation_source 'fine-focus sealed tube'
_diffrn_radiation_type MoK\a
_diffrn_radiation_wavelength 0.71073
_diffrn_reflns_av_R_equivalents 0.0391
_diffrn_reflns_av_sigmaI/netI 0.0590
_diffrn_reflns_limit_h_max 15
_diffrn_reflns_limit_h_min -15
_diffrn_reflns_limit_k_max 16
_diffrn_reflns_limit_k_min -16
_diffrn_reflns_limit_l_max 17
_diffrn_reflns_limit_l_min -19
_diffrn_reflns_number 19484
_diffrn_reflns_theta_full 25.00
_diffrn_reflns_theta_max 25.00
_diffrn_reflns_theta_min 3.06
_exptl_absorpt_coefficient_mu 2.129
_exptl_absorpt_correction_T_max 0.675
_exptl_absorpt_correction_T_min 0.603
_exptl_absorpt_correction_type multi-scan
_exptl_absorpt_process_details '(ABSCOR; Higashi, 1995)'
_exptl_crystal_colour yellow
_exptl_crystal_density_diffrn 1.475
_exptl_crystal_density_method 'not measured'
_exptl_crystal_description block
_exptl_crystal_F_000 1142
_exptl_crystal_size_max 0.284
_exptl_crystal_size_mid 0.202
_exptl_crystal_size_min 0.185
_refine_diff_density_max 0.797
_refine_diff_density_min -0.948
_refine_ls_extinction_method none
_refine_ls_goodness_of_fit_ref 1.148
_refine_ls_hydrogen_treatment constr
_refine_ls_matrix_type full
_refine_ls_number_parameters 667
_refine_ls_number_reflns 8780
_refine_ls_number_restraints 9
_refine_ls_restrained_S_all 1.154
_refine_ls_R_factor_all 0.1177
_refine_ls_R_factor_gt 0.0650
_refine_ls_shift/su_max 0.000
_refine_ls_shift/su_mean 0.000
_refine_ls_structure_factor_coef Fsqd
_refine_ls_weighting_details 'calc w=1/[\s^2^(Fo^2^)+(0.1215P)^2^+3.2158P] where P=(Fo^2^+2Fc^2^)/3'
_refine_ls_weighting_scheme calc
_refine_ls_wR_factor_gt 0.1753
_refine_ls_wR_factor_ref 0.2500
_reflns_number_gt 5375
_reflns_number_total 8780
_reflns_threshold_expression I>2\s(I)
_cod_data_source_file hy2291.cif
_cod_data_source_block I
_cod_depositor_comments
;
The following automatic conversions were performed:
'_symmetry_cell_setting' value 'Triclinic' changed to 'triclinic'
according to '/home/saulius/struct/CIF-dictionaries/cif_core.dic'
dictionary named 'cif_core.dic' version 2.4.1 from 2010-06-29.

Automatic conversion script
Id: cif_fix_enum 1527 2010-12-29 10:47:43Z saulius 
;
_cod_database_code 2225583
_cod_database_fobs_code 2225583

loop_
_symmetry_equiv_pos_as_xyz
'x, y, z'
'-x, -y, -z'

loop_
_atom_site_type_symbol
_atom_site_label
_atom_site_fract_x
_atom_site_fract_y
_atom_site_fract_z
_atom_site_U_iso_or_equiv
_atom_site_adp_type
_atom_site_calc_flag
_atom_site_refinement_flags
_atom_site_occupancy
_atom_site_disorder_assembly
_atom_site_disorder_group
Zn Zn1 0.67519(7) 0.86835(7) 0.19869(5) 0.0560(3) Uani d . 1 . .
N N1 0.7784(5) 0.9984(5) 0.1831(4) 0.0580(14) Uani d . 1 . .
N N2 0.5521(5) 0.9405(5) 0.1550(4) 0.0587(14) Uani d . 1 . .
N N3 0.5319(5) 0.7306(5) 0.1766(4) 0.0585(14) Uani d . 1 . .
N N4 0.6269(5) 0.7512(5) 0.0531(4) 0.0600(14) Uani d . 1 . .
N N5 0.8131(5) 0.8264(5) 0.2669(4) 0.0576(14) Uani d . 1 . .
N N6 0.7160(5) 0.9524(4) 0.3480(4) 0.0538(13) Uani d . 1 . .
Br Br1 0.83384(7) 1.27529(7) 0.40614(7) 0.0820(3) Uani d . 1 B .
Br Br2 0.3576(11) 0.3728(8) 0.5774(7) 0.0897(12) Uani d P 0.60 A -1
O O1 1.2712(11) 1.617(5) 0.377(3) 0.087(5) Uani d PD 0.60 B -1
Br Br2' 0.3469(17) 0.3886(13) 0.5953(11) 0.0897(12) Uani d P 0.40 A -2
O O1' 1.2774(16) 1.629(8) 0.362(6) 0.087(5) Uani d PD 0.40 B -2
O O2 1.1233(5) 1.6134(5) 0.2571(5) 0.0925(18) Uani d . 1 B .
O O3 0.6296(19) 0.892(3) 0.631(3) 0.087(6) Uani d PD 0.60 C -1
O O3' 0.597(3) 0.879(5) 0.636(5) 0.087(6) Uani d PD 0.40 C -2
O O4 0.7686(6) 0.8797(5) 0.7350(5) 0.0960(19) Uani d . 1 C .
O O5 1.1945(5) 1.7751(5) 0.2083(4) 0.0920(18) Uani d . 1 . .
H H5A 1.1640 1.7193 0.2118 0.138 Uiso d R 1 . .
H H5B 1.2580 1.7764 0.2098 0.138 Uiso d R 1 . .
O O6 0.5911(5) 1.0804(5) 0.6688(4) 0.0845(16) Uani d . 1 . .
H H6A 0.6177 1.0337 0.6620 0.127 Uiso d RD 1 . .
H H6B 0.5542 1.0700 0.6141 0.127 Uiso d RD 1 . .
O O7 0.9162(5) 1.0824(5) 0.7940(4) 0.0891(17) Uani d . 1 . .
H H7A 0.8820 1.1226 0.7903 0.134 Uiso d R 1 . .
H H7B 0.8655 1.0264 0.7829 0.134 Uiso d R 1 . .
O O8 0.4664(5) 0.8127(5) 0.4431(4) 0.0823(15) Uani d . 1 . .
H H8A 0.4977 0.8216 0.4983 0.124 Uiso d R 1 . .
H H8B 0.4086 0.7618 0.3992 0.124 Uiso d R 1 . .
O O9 0.051(3) 0.206(3) -0.012(2) 0.107(9) Uani d P 0.25 . .
H H9B 0.0769 0.2258 0.0461 0.160 Uiso d PR 0.25 . .
H H9A 0.0745 0.2430 -0.0369 0.160 Uiso d PR 0.25 . .
O O10 0.9611(10) 1.5048(9) 0.0723(7) 0.087(3) Uani d P 0.50 . .
H H10A 0.8976 1.4562 0.0520 0.130 Uiso d PR 0.50 . .
H H10B 1.0168 1.5063 0.1131 0.130 Uiso d PR 0.50 . .
O O11 1.1443(9) 1.7210(8) 0.0139(7) 0.075(3) Uani d P 0.50 . .
H H11A 1.1859 1.7720 0.0662 0.112 Uiso d PRD 0.50 . .
H H11B 1.0849 1.6786 0.0098 0.112 Uiso d PRD 0.50 . .
O O12 0.8335(7) 0.9090(9) 0.9234(6) 0.065(3) Uani d P 0.50 . .
H H12A 0.8195 0.9575 0.9119 0.097 Uiso d PRD 0.50 . .
H H12B 0.8037 0.8562 0.8719 0.097 Uiso d PRD 0.50 . .
O O13 1.0171(17) 1.8620(16) 0.0149(10) 0.121(6) Uani d P 0.50 . .
H H13A 1.0012 1.9048 -0.0050 0.182 Uiso d PRD 0.50 . .
H H13B 1.0440 1.8717 0.0706 0.182 Uiso d PRD 0.50 . .
O O14 0.097(2) 0.339(3) -0.031(2) 0.136(12) Uani d P 0.25 . .
H H14A 0.0700 0.3688 0.0043 0.204 Uiso d PRD 0.25 . .
H H14B 0.0535 0.3342 -0.0816 0.204 Uiso d PRD 0.25 . .
C C1 0.8918(6) 1.0293(6) 0.1990(5) 0.0642(18) Uani d . 1 . .
H H1 0.9320 0.9897 0.2185 0.077 Uiso calc R 1 . .
C C2 0.9512(7) 1.1167(7) 0.1878(6) 0.076(2) Uani d . 1 . .
H H2 1.0291 1.1348 0.1991 0.091 Uiso calc R 1 . .
C C3 0.8929(7) 1.1769(7) 0.1595(6) 0.075(2) Uani d . 1 . .
H H3 0.9315 1.2364 0.1522 0.090 Uiso calc R 1 . .
C C4 0.7765(6) 1.1478(6) 0.1424(5) 0.0627(18) Uani d . 1 . .
C C5 0.7082(8) 1.2060(7) 0.1135(6) 0.077(2) Uani d . 1 . .
H H5 0.7413 1.2625 0.1003 0.093 Uiso calc R 1 . .
C C6 0.6007(8) 1.1811(7) 0.1055(6) 0.077(2) Uani d . 1 . .
H H6 0.5615 1.2233 0.0906 0.092 Uiso calc R 1 . .
C C7 0.5417(7) 1.0906(6) 0.1190(5) 0.0653(19) Uani d . 1 . .
C C8 0.4278(7) 1.0608(7) 0.1102(6) 0.075(2) Uani d . 1 . .
H H8 0.3847 1.1000 0.0947 0.090 Uiso calc R 1 . .
C C9 0.3798(7) 0.9734(7) 0.1246(6) 0.078(2) Uani d . 1 . .
H H9 0.3044 0.9540 0.1206 0.094 Uiso calc R 1 . .
C C10 0.4431(6) 0.9139(6) 0.1450(5) 0.0664(19) Uani d . 1 . .
H H10 0.4079 0.8529 0.1519 0.080 Uiso calc R 1 . .
C C11 0.6028(6) 1.0283(6) 0.1431(4) 0.0541(16) Uani d . 1 . .
C C12 0.7218(6) 1.0589(6) 0.1556(4) 0.0538(16) Uani d . 1 . .
C C13 1.1649(7) 1.5866(7) 0.3201(6) 0.070(2) Uani d D 1 . .
C C14 1.0849(6) 1.5085(6) 0.3391(5) 0.0595(17) Uani d . 1 B .
C C15 0.9672(7) 1.4864(6) 0.3041(6) 0.071(2) Uani d . 1 . .
H H15 0.9374 1.5167 0.2648 0.085 Uiso calc R 1 B .
C C16 0.8927(7) 1.4199(6) 0.3264(6) 0.070(2) Uani d . 1 B .
H H16 0.8144 1.4085 0.3052 0.084 Uiso calc R 1 . .
C C17 0.9367(7) 1.3716(6) 0.3801(5) 0.0625(18) Uani d . 1 . .
C C18 1.0531(7) 1.3907(6) 0.4151(6) 0.071(2) Uani d . 1 B .
H H18 1.0818 1.3575 0.4518 0.085 Uiso calc R 1 . .
C C19 1.1268(6) 1.4602(7) 0.3946(5) 0.070(2) Uani d . 1 . .
H H19 1.2057 1.4744 0.4188 0.084 Uiso calc R 1 B .
C C21 0.4868(6) 0.7190(6) 0.2371(5) 0.0628(18) Uani d . 1 . .
H H21 0.5278 0.7675 0.3010 0.075 Uiso calc R 1 . .
C C22 0.3804(7) 0.6374(7) 0.2098(6) 0.073(2) Uani d . 1 . .
H H22 0.3519 0.6318 0.2548 0.088 Uiso calc R 1 . .
C C23 0.3192(8) 0.5664(7) 0.1168(7) 0.082(2) Uani d . 1 . .
H H23 0.2471 0.5128 0.0969 0.098 Uiso calc R 1 . .
C C24 0.3663(7) 0.5747(6) 0.0502(6) 0.071(2) Uani d . 1 . .
C C25 0.3092(8) 0.5004(7) -0.0495(7) 0.088(3) Uani d . 1 . .
H H25 0.2362 0.4464 -0.0727 0.105 Uiso calc R 1 . .
C C26 0.3592(9) 0.5079(7) -0.1090(6) 0.087(3) Uani d . 1 . .
H H26 0.3213 0.4586 -0.1727 0.104 Uiso calc R 1 . .
C C27 0.4715(7) 0.5915(6) -0.0753(5) 0.070(2) Uani d . 1 . .
C C28 0.5267(9) 0.6002(8) -0.1358(6) 0.084(2) Uani d . 1 . .
H H28 0.4932 0.5503 -0.1993 0.100 Uiso calc R 1 . .
C C29 0.6320(9) 0.6848(8) -0.0987(6) 0.082(3) Uani d . 1 . .
H H29 0.6718 0.6915 -0.1367 0.098 Uiso calc R 1 . .
C C30 0.6785(7) 0.7599(7) -0.0047(5) 0.069(2) Uani d . 1 . .
H H30 0.7482 0.8183 0.0187 0.083 Uiso calc R 1 . .
C C31 0.5244(7) 0.6672(6) 0.0182(5) 0.0612(18) Uani d . 1 . .
C C32 0.4730(6) 0.6576(6) 0.0832(5) 0.0611(17) Uani d . 1 . .
C C33 0.6651(8) 0.8397(7) 0.6753(6) 0.079(2) Uani d D 1 . .
C C34 0.5895(7) 0.7272(6) 0.6533(5) 0.0666(19) Uani d . 1 A .
C C35 0.4714(7) 0.6959(7) 0.6280(6) 0.078(2) Uani d . 1 . .
H H35 0.4376 0.7450 0.6234 0.094 Uiso calc R 1 C .
C C36 0.4020(7) 0.5930(7) 0.6092(6) 0.078(2) Uani d . 1 A .
H H36 0.3233 0.5745 0.5950 0.093 Uiso calc R 1 . .
C C37 0.4492(7) 0.5199(6) 0.6117(5) 0.070(2) Uani d . 1 . .
C C38 0.5672(8) 0.5469(7) 0.6357(6) 0.073(2) Uani d . 1 A .
H H38 0.5994 0.4961 0.6371 0.088 Uiso calc R 1 . .
C C39 0.6360(7) 0.6512(7) 0.6575(6) 0.076(2) Uani d . 1 . .
H H39 0.7155 0.6706 0.6755 0.091 Uiso calc R 1 A .
C C41 0.8658(6) 0.7683(6) 0.2270(5) 0.0643(18) Uani d . 1 . .
H H41 0.8496 0.7488 0.1629 0.077 Uiso calc R 1 . .
C C42 0.9437(7) 0.7362(6) 0.2782(6) 0.070(2) Uani d . 1 . .
H H42 0.9800 0.6971 0.2489 0.084 Uiso calc R 1 . .
C C43 0.9662(7) 0.7622(6) 0.3703(6) 0.071(2) Uani d . 1 . .
H H43 1.0158 0.7382 0.4039 0.086 Uiso calc R 1 . .
C C44 0.9159(6) 0.8252(6) 0.4169(5) 0.0628(18) Uani d . 1 . .
C C45 0.9371(7) 0.8596(7) 0.5155(6) 0.076(2) Uani d . 1 . .
H H45 0.9854 0.8374 0.5525 0.091 Uiso calc R 1 . .
C C46 0.8895(7) 0.9221(7) 0.5550(6) 0.075(2) Uani d . 1 . .
H H46 0.9057 0.9429 0.6193 0.091 Uiso calc R 1 . .
C C47 0.8146(6) 0.9586(6) 0.5024(5) 0.0597(17) Uani d . 1 . .
C C48 0.7702(7) 1.0302(7) 0.5428(6) 0.071(2) Uani d . 1 . .
H H48 0.7860 1.0556 0.6072 0.085 Uiso calc R 1 . .
C C49 0.7014(7) 1.0631(7) 0.4847(6) 0.072(2) Uani d . 1 . .
H H49 0.6727 1.1130 0.5106 0.087 Uiso calc R 1 . .
C C50 0.6757(6) 1.0222(6) 0.3889(5) 0.0633(18) Uani d . 1 . .
H H50 0.6281 1.0443 0.3511 0.076 Uiso calc R 1 . .
C C51 0.7871(6) 0.9222(5) 0.4041(5) 0.0561(16) Uani d . 1 . .
C C52 0.8387(6) 0.8548(5) 0.3610(5) 0.0523(15) Uani d . 1 . .

loop_
_atom_site_aniso_label
_atom_site_aniso_U_11
_atom_site_aniso_U_22
_atom_site_aniso_U_33
_atom_site_aniso_U_12
_atom_site_aniso_U_13
_atom_site_aniso_U_23
Zn1 0.0597(5) 0.0667(5) 0.0523(5) 0.0308(4) 0.0242(4) 0.0325(4)
N1 0.066(4) 0.066(4) 0.052(3) 0.035(3) 0.025(3) 0.029(3)
N2 0.065(4) 0.073(4) 0.053(3) 0.034(3) 0.026(3) 0.038(3)
N3 0.068(4) 0.064(4) 0.053(3) 0.032(3) 0.029(3) 0.029(3)
N4 0.066(4) 0.076(4) 0.052(3) 0.039(3) 0.027(3) 0.033(3)
N5 0.059(3) 0.065(4) 0.057(3) 0.026(3) 0.026(3) 0.033(3)
N6 0.059(3) 0.063(3) 0.058(3) 0.030(3) 0.032(3) 0.035(3)
Br1 0.0786(6) 0.0848(6) 0.0949(6) 0.0271(5) 0.0398(5) 0.0536(5)
Br2 0.110(2) 0.070(3) 0.081(3) 0.0233(16) 0.0395(18) 0.032(2)
O1 0.067(4) 0.106(13) 0.103(16) 0.018(5) 0.035(5) 0.075(7)
Br2' 0.110(2) 0.070(3) 0.081(3) 0.0233(16) 0.0395(18) 0.032(2)
O1' 0.067(4) 0.106(13) 0.103(16) 0.018(5) 0.035(5) 0.075(7)
O2 0.079(4) 0.106(5) 0.112(5) 0.034(3) 0.039(4) 0.073(4)
O3 0.093(14) 0.070(10) 0.085(6) 0.015(14) 0.020(12) 0.048(5)
O3' 0.093(14) 0.070(10) 0.085(6) 0.015(14) 0.020(12) 0.048(5)
O4 0.082(4) 0.096(5) 0.093(4) 0.022(4) 0.020(4) 0.047(4)
O5 0.095(4) 0.093(4) 0.109(5) 0.044(4) 0.042(4) 0.064(4)
O6 0.084(4) 0.096(4) 0.087(4) 0.042(3) 0.039(3) 0.046(3)
O7 0.079(4) 0.102(5) 0.104(4) 0.042(3) 0.041(3) 0.058(4)
O8 0.088(4) 0.082(4) 0.076(4) 0.035(3) 0.027(3) 0.038(3)
O9 0.11(2) 0.13(3) 0.10(2) 0.07(2) 0.035(18) 0.07(2)
O10 0.073(7) 0.078(7) 0.063(6) 0.005(6) 0.006(5) 0.017(6)
O11 0.087(7) 0.071(7) 0.060(6) 0.012(6) 0.032(5) 0.033(5)
O12 0.056(5) 0.105(8) 0.055(5) 0.037(5) 0.030(5) 0.049(6)
O13 0.169(17) 0.150(16) 0.066(8) 0.092(14) 0.039(10) 0.058(11)
O14 0.063(16) 0.13(3) 0.13(2) -0.008(16) 0.029(16) 0.00(2)
C1 0.059(4) 0.084(5) 0.065(4) 0.039(4) 0.032(4) 0.035(4)
C2 0.062(5) 0.089(6) 0.081(5) 0.021(4) 0.042(4) 0.038(5)
C3 0.081(6) 0.074(5) 0.089(6) 0.032(4) 0.047(5) 0.047(5)
C4 0.069(5) 0.074(5) 0.059(4) 0.035(4) 0.028(4) 0.038(4)
C5 0.099(7) 0.081(6) 0.082(5) 0.047(5) 0.045(5) 0.054(5)
C6 0.092(6) 0.083(6) 0.081(5) 0.048(5) 0.037(5) 0.052(5)
C7 0.077(5) 0.077(5) 0.060(4) 0.048(4) 0.030(4) 0.035(4)
C8 0.063(5) 0.087(6) 0.086(6) 0.043(4) 0.026(4) 0.044(5)
C9 0.062(5) 0.101(7) 0.094(6) 0.057(5) 0.037(4) 0.043(5)
C10 0.058(4) 0.078(5) 0.075(5) 0.034(4) 0.030(4) 0.039(4)
C11 0.061(4) 0.071(4) 0.045(3) 0.038(4) 0.022(3) 0.031(3)
C12 0.064(4) 0.065(4) 0.044(3) 0.033(3) 0.023(3) 0.030(3)
C13 0.066(5) 0.074(5) 0.080(5) 0.027(4) 0.035(4) 0.041(5)
C14 0.059(4) 0.058(4) 0.064(4) 0.026(3) 0.024(3) 0.028(4)
C15 0.065(5) 0.072(5) 0.079(5) 0.030(4) 0.020(4) 0.041(4)
C16 0.062(5) 0.071(5) 0.089(5) 0.030(4) 0.034(4) 0.043(5)
C17 0.069(5) 0.060(4) 0.058(4) 0.026(4) 0.022(4) 0.028(4)
C18 0.071(5) 0.072(5) 0.076(5) 0.032(4) 0.025(4) 0.041(4)
C19 0.051(4) 0.085(5) 0.072(5) 0.022(4) 0.022(4) 0.039(4)
C21 0.070(5) 0.070(5) 0.069(4) 0.034(4) 0.040(4) 0.037(4)
C22 0.082(6) 0.074(5) 0.078(5) 0.031(4) 0.046(5) 0.037(5)
C23 0.076(6) 0.071(5) 0.104(7) 0.025(4) 0.045(5) 0.039(5)
C24 0.069(5) 0.062(5) 0.075(5) 0.027(4) 0.025(4) 0.025(4)
C25 0.087(6) 0.071(6) 0.080(6) 0.021(5) 0.022(5) 0.021(5)
C26 0.103(7) 0.071(6) 0.052(4) 0.034(5) 0.007(5) 0.009(4)
C27 0.081(5) 0.068(5) 0.048(4) 0.030(4) 0.018(4) 0.016(4)
C28 0.108(7) 0.086(6) 0.056(5) 0.051(6) 0.028(5) 0.025(5)
C29 0.115(8) 0.102(7) 0.059(5) 0.063(6) 0.050(5) 0.041(5)
C30 0.077(5) 0.089(6) 0.057(4) 0.040(4) 0.033(4) 0.038(4)
C31 0.069(5) 0.073(5) 0.062(4) 0.044(4) 0.029(4) 0.038(4)
C32 0.065(4) 0.067(5) 0.060(4) 0.033(4) 0.025(4) 0.033(4)
C33 0.093(6) 0.078(6) 0.070(5) 0.031(5) 0.032(5) 0.040(5)
C34 0.078(5) 0.072(5) 0.061(4) 0.036(4) 0.028(4) 0.037(4)
C35 0.075(5) 0.080(6) 0.086(6) 0.038(5) 0.028(5) 0.041(5)
C36 0.064(5) 0.096(6) 0.083(5) 0.037(5) 0.030(4) 0.047(5)
C37 0.086(6) 0.065(5) 0.060(4) 0.027(4) 0.029(4) 0.032(4)
C38 0.088(6) 0.078(6) 0.071(5) 0.040(5) 0.037(4) 0.042(4)
C39 0.072(5) 0.096(6) 0.082(5) 0.043(5) 0.039(4) 0.050(5)
C41 0.068(5) 0.068(5) 0.065(4) 0.032(4) 0.034(4) 0.030(4)
C42 0.065(5) 0.069(5) 0.099(6) 0.040(4) 0.039(4) 0.046(5)
C43 0.067(5) 0.066(5) 0.089(6) 0.031(4) 0.024(4) 0.045(5)
C44 0.062(4) 0.059(4) 0.073(5) 0.022(4) 0.023(4) 0.040(4)
C45 0.066(5) 0.087(6) 0.073(5) 0.027(4) 0.014(4) 0.050(5)
C46 0.069(5) 0.096(6) 0.054(4) 0.024(5) 0.017(4) 0.038(4)
C47 0.055(4) 0.069(5) 0.054(4) 0.017(3) 0.020(3) 0.032(4)
C48 0.072(5) 0.081(5) 0.061(4) 0.028(4) 0.035(4) 0.026(4)
C49 0.076(5) 0.076(5) 0.068(5) 0.030(4) 0.041(4) 0.023(4)
C50 0.062(4) 0.076(5) 0.064(4) 0.035(4) 0.032(4) 0.033(4)
C51 0.059(4) 0.055(4) 0.057(4) 0.022(3) 0.022(3) 0.031(3)
C52 0.054(4) 0.050(4) 0.058(4) 0.019(3) 0.021(3) 0.031(3)

loop_
_atom_type_symbol
_atom_type_description
_atom_type_scat_dispersion_real
_atom_type_scat_dispersion_imag
_atom_type_scat_source
C C 0.0033 0.0016 'International Tables Vol C Tables 4.2.6.8 and 6.1.1.4'
H H 0.0000 0.0000 'International Tables Vol C Tables 4.2.6.8 and 6.1.1.4'
N N 0.0061 0.0033 'International Tables Vol C Tables 4.2.6.8 and 6.1.1.4'
O O 0.0106 0.0060 'International Tables Vol C Tables 4.2.6.8 and 6.1.1.4'
Zn Zn 0.2839 1.4301 'International Tables Vol C Tables 4.2.6.8 and 6.1.1.4'
Br Br -0.2901 2.4595 'International Tables Vol C Tables 4.2.6.8 and 6.1.1.4'

loop_
_geom_angle_atom_site_label_1
_geom_angle_atom_site_label_2
_geom_angle_atom_site_label_3
_geom_angle_site_symmetry_1
_geom_angle_site_symmetry_3
_geom_angle
_geom_angle_publ_flag
N1 Zn1 N5 . . 97.8(2) ?
N1 Zn1 N6 . . 97.9(2) ?
N5 Zn1 N6 . . 77.1(2) ?
N1 Zn1 N3 . . 163.1(2) ?
N5 Zn1 N3 . . 96.8(2) ?
N6 Zn1 N3 . . 93.7(2) ?
N1 Zn1 N2 . . 77.8(2) ?
N5 Zn1 N2 . . 168.7(2) ?
N6 Zn1 N2 . . 93.2(2) ?
N3 Zn1 N2 . . 89.4(2) ?
N1 Zn1 N4 . . 93.5(2) ?
N5 Zn1 N4 . . 95.9(2) ?
N6 Zn1 N4 . . 167.3(2) ?
N3 Zn1 N4 . . 76.5(2) ?
N2 Zn1 N4 . . 94.7(2) ?
C1 N1 C12 . . 117.1(6) ?
C1 N1 Zn1 . . 128.1(5) ?
C12 N1 Zn1 . . 114.8(5) ?
C10 N2 C11 . . 118.9(6) ?
C10 N2 Zn1 . . 129.4(5) ?
C11 N2 Zn1 . . 111.6(4) ?
C21 N3 C32 . . 118.3(6) ?
C21 N3 Zn1 . . 128.2(5) ?
C32 N3 Zn1 . . 112.5(4) ?
C30 N4 C31 . . 118.7(6) ?
C30 N4 Zn1 . . 128.0(5) ?
C31 N4 Zn1 . . 112.8(4) ?
C41 N5 C52 . . 117.9(6) ?
C41 N5 Zn1 . . 128.6(5) ?
C52 N5 Zn1 . . 113.1(4) ?
C50 N6 C51 . . 118.1(6) ?
C50 N6 Zn1 . . 128.7(4) ?
C51 N6 Zn1 . . 113.0(4) ?
H5A O5 H5B . . 105.1 ?
H6A O6 H6B . . 103.7 ?
H7A O7 H7B . . 103.8 ?
H8A O8 H8B . . 128.4 ?
O13 O9 H9B 2_675 . 85.2 ?
O13 O9 H9A 2_675 . 149.8 ?
H9B O9 H9A . . 123.1 ?
H10A O10 H10B . . 118.5 ?
H11A O11 H11B . . 116.6 ?
H12A O12 H12B . . 105.8 ?
O9 O13 H13A 2_675 . 121.3 ?
O9 O13 H13B 2_675 . 80.3 ?
H13A O13 H13B . . 127.0 ?
H9A O14 H14A . . 107.9 ?
H9A O14 H14B . . 107.7 ?
H14A O14 H14B . . 99.6 ?
N1 C1 C2 . . 123.2(7) ?
N1 C1 H1 . . 118.4 ?
C2 C1 H1 . . 118.4 ?
C1 C2 C3 . . 119.1(7) ?
C1 C2 H2 . . 120.5 ?
C3 C2 H2 . . 120.5 ?
C2 C3 C4 . . 119.4(7) ?
C2 C3 H3 . . 120.3 ?
C4 C3 H3 . . 120.3 ?
C3 C4 C12 . . 118.7(6) ?
C3 C4 C5 . . 123.6(7) ?
C12 C4 C5 . . 117.7(7) ?
C6 C5 C4 . . 121.7(7) ?
C6 C5 H5 . . 119.1 ?
C4 C5 H5 . . 119.1 ?
C5 C6 C7 . . 122.1(7) ?
C5 C6 H6 . . 118.9 ?
C7 C6 H6 . . 118.9 ?
C8 C7 C11 . . 117.7(7) ?
C8 C7 C6 . . 123.9(7) ?
C11 C7 C6 . . 118.3(7) ?
C9 C8 C7 . . 119.3(7) ?
C9 C8 H8 . . 120.3 ?
C7 C8 H8 . . 120.3 ?
C8 C9 C10 . . 120.0(7) ?
C8 C9 H9 . . 120.0 ?
C10 C9 H9 . . 120.0 ?
N2 C10 C9 . . 122.3(7) ?
N2 C10 H10 . . 118.8 ?
C9 C10 H10 . . 118.8 ?
N2 C11 C7 . . 121.7(6) ?
N2 C11 C12 . . 119.3(6) ?
C7 C11 C12 . . 119.1(6) ?
N1 C12 C4 . . 122.5(6) ?
N1 C12 C11 . . 116.6(6) ?
C4 C12 C11 . . 121.0(6) ?
O2 C13 O1 . . 130.0(13) ?
O2 C13 O1' . . 114(2) ?
O2 C13 C14 . . 119.1(7) ?
O1 C13 C14 . . 110.9(12) ?
O1' C13 C14 . . 127(2) ?
C19 C14 C15 . . 118.5(7) ?
C19 C14 C13 . . 121.1(7) ?
C15 C14 C13 . . 120.4(6) ?
C14 C15 C16 . . 121.4(7) ?
C14 C15 H15 . . 119.3 ?
C16 C15 H15 . . 119.3 ?
C17 C16 C15 . . 118.6(7) ?
C17 C16 H16 . . 120.7 ?
C15 C16 H16 . . 120.7 ?
C16 C17 C18 . . 121.5(7) ?
C16 C17 Br1 . . 118.9(6) ?
C18 C17 Br1 . . 119.6(5) ?
C17 C18 C19 . . 118.9(7) ?
C17 C18 H18 . . 120.5 ?
C19 C18 H18 . . 120.5 ?
C14 C19 C18 . . 121.0(7) ?
C14 C19 H19 . . 119.5 ?
C18 C19 H19 . . 119.5 ?
N3 C21 C22 . . 123.2(7) ?
N3 C21 H21 . . 118.4 ?
C22 C21 H21 . . 118.4 ?
C23 C22 C21 . . 119.1(7) ?
C23 C22 H22 . . 120.4 ?
C21 C22 H22 . . 120.4 ?
C22 C23 C24 . . 119.3(8) ?
C22 C23 H23 . . 120.4 ?
C24 C23 H23 . . 120.4 ?
C32 C24 C23 . . 118.0(8) ?
C32 C24 C25 . . 118.9(8) ?
C23 C24 C25 . . 123.1(8) ?
C26 C25 C24 . . 121.1(8) ?
C26 C25 H25 . . 119.4 ?
C24 C25 H25 . . 119.4 ?
C25 C26 C27 . . 120.7(8) ?
C25 C26 H26 . . 119.7 ?
C27 C26 H26 . . 119.7 ?
C31 C27 C28 . . 119.0(8) ?
C31 C27 C26 . . 119.2(8) ?
C28 C27 C26 . . 121.8(8) ?
C29 C28 C27 . . 118.1(8) ?
C29 C28 H28 . . 121.0 ?
C27 C28 H28 . . 121.0 ?
C28 C29 C30 . . 119.9(8) ?
C28 C29 H29 . . 120.1 ?
C30 C29 H29 . . 120.1 ?
N4 C30 C29 . . 122.1(8) ?
N4 C30 H30 . . 119.0 ?
C29 C30 H30 . . 119.0 ?
N4 C31 C27 . . 122.2(7) ?
N4 C31 C32 . . 117.4(7) ?
C27 C31 C32 . . 120.4(7) ?
N3 C32 C24 . . 122.0(7) ?
N3 C32 C31 . . 118.4(7) ?
C24 C32 C31 . . 119.5(7) ?
O4 C33 O3 . . 119.2(16) ?
O4 C33 O3' . . 134(3) ?
O4 C33 C34 . . 118.4(7) ?
O3 C33 C34 . . 122.2(18) ?
O3' C33 C34 . . 107(2) ?
C35 C34 C39 . . 117.5(8) ?
C35 C34 C33 . . 121.5(7) ?
C39 C34 C33 . . 121.0(8) ?
C34 C35 C36 . . 121.5(8) ?
C34 C35 H35 . . 119.2 ?
C36 C35 H35 . . 119.2 ?
C37 C36 C35 . . 119.7(8) ?
C37 C36 H36 . . 120.2 ?
C35 C36 H36 . . 120.2 ?
C36 C37 C38 . . 121.1(8) ?
C36 C37 Br2' . . 114.4(9) ?
C38 C37 Br2' . . 124.1(8) ?
C36 C37 Br2 . . 122.3(7) ?
C38 C37 Br2 . . 116.5(7) ?
C39 C38 C37 . . 118.5(8) ?
C39 C38 H38 . . 120.8 ?
C37 C38 H38 . . 120.8 ?
C34 C39 C38 . . 121.7(8) ?
C34 C39 H39 . . 119.2 ?
C38 C39 H39 . . 119.2 ?
N5 C41 C42 . . 122.3(7) ?
N5 C41 H41 . . 118.9 ?
C42 C41 H41 . . 118.9 ?
C43 C42 C41 . . 119.4(7) ?
C43 C42 H42 . . 120.3 ?
C41 C42 H42 . . 120.3 ?
C42 C43 C44 . . 121.0(7) ?
C42 C43 H43 . . 119.5 ?
C44 C43 H43 . . 119.5 ?
C52 C44 C43 . . 116.3(7) ?
C52 C44 C45 . . 118.5(7) ?
C43 C44 C45 . . 125.2(7) ?
C46 C45 C44 . . 121.6(7) ?
C46 C45 H45 . . 119.2 ?
C44 C45 H45 . . 119.2 ?
C45 C46 C47 . . 122.1(7) ?
C45 C46 H46 . . 118.9 ?
C47 C46 H46 . . 118.9 ?
C48 C47 C51 . . 118.3(6) ?
C48 C47 C46 . . 123.7(7) ?
C51 C47 C46 . . 118.0(7) ?
C47 C48 C49 . . 118.4(7) ?
C47 C48 H48 . . 120.8 ?
C49 C48 H48 . . 120.8 ?
C50 C49 C48 . . 120.2(8) ?
C50 C49 H49 . . 119.9 ?
C48 C49 H49 . . 119.9 ?
N6 C50 C49 . . 122.7(7) ?
N6 C50 H50 . . 118.7 ?
C49 C50 H50 . . 118.7 ?
N6 C51 C47 . . 122.2(6) ?
N6 C51 C52 . . 117.7(6) ?
C47 C51 C52 . . 120.1(6) ?
N5 C52 C44 . . 122.9(7) ?
N5 C52 C51 . . 117.4(5) ?
C44 C52 C51 . . 119.6(6) ?

loop_
_geom_bond_atom_site_label_1
_geom_bond_atom_site_label_2
_geom_bond_site_symmetry_2
_geom_bond_distance
_geom_bond_publ_flag
Zn1 N1 . 2.126(6) ?
Zn1 N5 . 2.159(6) ?
Zn1 N6 . 2.160(5) ?
Zn1 N3 . 2.175(6) ?
Zn1 N2 . 2.195(5) ?
Zn1 N4 . 2.199(6) ?
N1 C1 . 1.352(9) ?
N1 C12 . 1.370(8) ?
N2 C10 . 1.323(9) ?
N2 C11 . 1.356(8) ?
N3 C21 . 1.321(8) ?
N3 C32 . 1.365(9) ?
N4 C30 . 1.328(9) ?
N4 C31 . 1.354(9) ?
N5 C41 . 1.342(9) ?
N5 C52 . 1.361(8) ?
N6 C50 . 1.330(9) ?
N6 C51 . 1.358(8) ?
Br1 C17 . 1.903(7) ?
Br2 C37 . 1.920(13) ?
O1 C13 . 1.286(15) ?
Br2' C37 . 1.878(19) ?
O1' C13 . 1.297(19) ?
O2 C13 . 1.235(9) ?
O3 C33 . 1.279(15) ?
O3' C33 . 1.293(19) ?
O4 C33 . 1.255(10) ?
O5 H5A . 0.8200 ?
O5 H5B . 0.8200 ?
O6 H6A . 0.8200 ?
O6 H6B . 0.8202 ?
O7 H7A . 0.8194 ?
O7 H7B . 0.8200 ?
O8 H8A . 0.8202 ?
O8 H8B . 0.8200 ?
O9 O13 2_675 1.11(3) ?
O9 H9B . 0.8199 ?
O9 H9A . 0.81000 ?
O10 H10A . 0.8200 ?
O10 H10B . 0.8198 ?
O11 H11A . 0.8200 ?
O11 H11B . 0.8201 ?
O12 H12A . 0.8200 ?
O12 H12B . 0.8200 ?
O13 O9 2_675 1.11(3) ?
O13 H13A . 0.8200 ?
O13 H13B . 0.8201 ?
O14 H9A . 1.2839 ?
O14 H14A . 0.8200 ?
O14 H14B . 0.8200 ?
C1 C2 . 1.384(10) ?
C1 H1 . 0.9300 ?
C2 C3 . 1.384(11) ?
C2 H2 . 0.9300 ?
C3 C4 . 1.386(10) ?
C3 H3 . 0.9300 ?
C4 C12 . 1.398(9) ?
C4 C5 . 1.448(10) ?
C5 C6 . 1.315(11) ?
C5 H5 . 0.9300 ?
C6 C7 . 1.438(11) ?
C6 H6 . 0.9300 ?
C7 C8 . 1.389(10) ?
C7 C11 . 1.410(9) ?
C8 C9 . 1.365(11) ?
C8 H8 . 0.9300 ?
C9 C10 . 1.378(10) ?
C9 H9 . 0.9300 ?
C10 H10 . 0.9300 ?
C11 C12 . 1.436(9) ?
C13 C14 . 1.495(10) ?
C14 C19 . 1.376(10) ?
C14 C15 . 1.384(10) ?
C15 C16 . 1.389(10) ?
C15 H15 . 0.9300 ?
C16 C17 . 1.364(10) ?
C16 H16 . 0.9300 ?
C17 C18 . 1.377(10) ?
C18 C19 . 1.388(10) ?
C18 H18 . 0.9300 ?
C19 H19 . 0.9300 ?
C21 C22 . 1.396(10) ?
C21 H21 . 0.9300 ?
C22 C23 . 1.356(12) ?
C22 H22 . 0.9300 ?
C23 C24 . 1.417(11) ?
C23 H23 . 0.9300 ?
C24 C32 . 1.388(11) ?
C24 C25 . 1.445(11) ?
C25 C26 . 1.335(12) ?
C25 H25 . 0.9300 ?
C26 C27 . 1.441(12) ?
C26 H26 . 0.9300 ?
C27 C31 . 1.378(10) ?
C27 C28 . 1.399(12) ?
C28 C29 . 1.377(13) ?
C28 H28 . 0.9300 ?
C29 C30 . 1.386(11) ?
C29 H29 . 0.9300 ?
C30 H30 . 0.9300 ?
C31 C32 . 1.434(10) ?
C33 C34 . 1.507(11) ?
C34 C35 . 1.382(11) ?
C34 C39 . 1.385(10) ?
C35 C36 . 1.386(12) ?
C35 H35 . 0.9300 ?
C36 C37 . 1.347(11) ?
C36 H36 . 0.9300 ?
C37 C38 . 1.389(11) ?
C38 C39 . 1.386(11) ?
C38 H38 . 0.9300 ?
C39 H39 . 0.9300 ?
C41 C42 . 1.389(10) ?
C41 H41 . 0.9300 ?
C42 C43 . 1.341(11) ?
C42 H42 . 0.9300 ?
C43 C44 . 1.408(11) ?
C43 H43 . 0.9300 ?
C44 C52 . 1.397(9) ?
C44 C45 . 1.434(11) ?
C45 C46 . 1.324(12) ?
C45 H45 . 0.9300 ?
C46 C47 . 1.422(10) ?
C46 H46 . 0.9300 ?
C47 C48 . 1.383(10) ?
C47 C51 . 1.412(9) ?
C48 C49 . 1.389(11) ?
C48 H48 . 0.9300 ?
C49 C50 . 1.375(10) ?
C49 H49 . 0.9300 ?
C50 H50 . 0.9300 ?
C51 C52 . 1.434(9) ?

loop_
_geom_hbond_atom_site_label_D
_geom_hbond_atom_site_label_H
_geom_hbond_atom_site_label_A
_geom_hbond_site_symmetry_D
_geom_hbond_site_symmetry_H
_geom_hbond_site_symmetry_A
_geom_hbond_distance_DH
_geom_hbond_distance_HA
_geom_hbond_distance_DA
_geom_hbond_angle_DHA
_geom_hbond_publ_flag
O5 H5A O2 . . 1_555 0.82 1.90 2.700(11) 164 yes
O5 H5B O6 . . 2_786 0.82 2.23 2.676(11) 114 yes
O6 H6A O3 . . 1_555 0.82 1.97 2.763(2) 162 yes
O6 H6A O3' . . 1_555 0.82 2.03 2.767(5) 150 yes
O6 H6B O8 . . 2_676 0.82 2.20 2.788(5) 129 yes
O7 H7A O5 . . 2_786 0.82 1.97 2.787(10) 176 yes
O7 H7B O4 . . 1_555 0.82 1.89 2.687(11) 163 yes
O8 H8A O3 . . 1_555 0.82 2.04 2.803(2) 155 yes
O8 H8A O3' . . 1_555 0.82 1.99 2.789(2) 166 yes
O8 H8B O1 . . 1_445 0.82 2.19 2.862(5) 139 yes
O8 H8B O1' . . 1_445 0.82 1.96 2.685(6) 146 yes
O10 H10A O11 . . 2_785 0.82 2.24 2.806(2) 126 yes
O10 H10B O2 . . 1_555 0.82 2.11 2.739(2) 134 yes
O11 H11A O5 . . 1_555 0.82 2.27 2.826(5) 126 yes
O11 H11B O10 . . 2_785 0.82 2.33 2.806(2) 117 yes
O12 H12A O13 . . 2_786 0.82 2.50 2.981(5) 118 yes
O12 H12B O4 . . 1_555 0.82 2.29 2.786(2) 119 yes
O13 H13A O12 . . 1_564 0.82 2.19 2.796(5) 131 yes
O13 H13B O7 . . 2_786 0.82 1.95 2.746(2) 165 yes
